data_4102813
loop_
_publ_author_name
'Jeannette M. O'Brien'
'Kang-sang Lee'
'Amir H. Hoveyda'

_publ_section_title
;
 Enantioselective Synthesis of Boron-Substituted Quaternary Carbons by
 NHC-Cu-Catalyzed Boronate Conjugate Additions to Unsaturated Carboxylic
 Esters, Ketones, or Thioesters
;
_journal_name_full 'Journal of the American Chemical Society'
_journal_page_first 10630
_journal_page_last 10633
_journal_paper_doi 10.1021/ja104777u
_journal_volume 132
_journal_year 2010
_chemical_absolute_configuration ad
_chemical_compound_source syntheszed
_chemical_formula_moiety 'C22 H29 B O4'
_chemical_formula_sum 'C22 H29 B O4'
_chemical_formula_weight 369.27
_space_group_IT_number 1
_symmetry_cell_setting triclinic
_symmetry_Int_Tables_number 1
_symmetry_space_group_name_Hall 'P 1'
_symmetry_space_group_name_H-M 'P 1'
_atom_sites_solution_hydrogens geom
_atom_sites_solution_primary direct
_atom_sites_solution_secondary difmap
_audit_creation_method SHELXL-97
_cell_angle_alpha 68.885(2)
_cell_angle_beta 72.9090(10)
_cell_angle_gamma 71.408(2)
_cell_formula_units_Z 1
_cell_length_a 6.2174(3)
_cell_length_b 9.1621(5)
_cell_length_c 10.3772(6)
_cell_measurement_reflns_used 9204
_cell_measurement_temperature 100(2)
_cell_measurement_theta_max 67.0152
_cell_measurement_theta_min 4.6645
_cell_volume 511.84(5)
_computing_cell_refinement 'SAINT (Bruker, 2010)'
_computing_data_collection 'APEX2 (Bruker, 2010)'
_computing_data_reduction 'SAINT (Bruker, 2010)'
_computing_structure_refinement 'SHELXL-97 (Sheldrick, 2008)'
_computing_structure_solution 'SHELXS-97 (Sheldrick, 2008)'
_diffrn_ambient_temperature 100(2)
_diffrn_detector_area_resol_mean 8.33
_diffrn_measured_fraction_theta_full 0.930
_diffrn_measured_fraction_theta_max 0.930
_diffrn_measurement_device_type 'Bruker SMART DUO CCD diffractometer'
_diffrn_measurement_method '\f and \w scans'
_diffrn_radiation_monochromator graphite
_diffrn_radiation_probe x-ray
_diffrn_radiation_type CuK\a
_diffrn_radiation_wavelength 1.54178
_diffrn_reflns_av_R_equivalents 0.0212
_diffrn_reflns_av_sigmaI/netI 0.0219
_diffrn_reflns_limit_h_max 7
_diffrn_reflns_limit_h_min -7
_diffrn_reflns_limit_k_max 10
_diffrn_reflns_limit_k_min -10
_diffrn_reflns_limit_l_max 12
_diffrn_reflns_limit_l_min -12
_diffrn_reflns_number 9561
_diffrn_reflns_theta_full 67.01
_diffrn_reflns_theta_max 67.01
_diffrn_reflns_theta_min 4.66
_diffrn_source 'microfocus sealed tube'
_diffrn_source_type 'Incoatec I\uS '
_exptl_absorpt_coefficient_mu 0.636
_exptl_absorpt_correction_T_max 0.8807
_exptl_absorpt_correction_T_min 0.8371
_exptl_absorpt_correction_type multi-scan
_exptl_absorpt_process_details
;
Sheldrick, G.M. (2008). SADABS v2008/1. Bruker AXS Inc. Madison, WI USA.
;
_exptl_crystal_colour 'clear colorless'
_exptl_crystal_density_diffrn 1.198
_exptl_crystal_density_meas ?
_exptl_crystal_density_method none
_exptl_crystal_description plate
_exptl_crystal_F_000 199
_exptl_crystal_size_max 0.29
_exptl_crystal_size_mid 0.28
_exptl_crystal_size_min 0.20
_refine_diff_density_max 0.216
_refine_diff_density_min -0.276
_refine_diff_density_rms 0.064
_refine_ls_abs_structure_details 'Flack H D (1983), Acta Cryst. A39, 876-881'
_refine_ls_abs_structure_Flack 0.08(13)
_refine_ls_extinction_coef 0.102(4)
_refine_ls_extinction_expression Fc^*^=kFc[1+0.001xFc^2^\l^3^/sin(2\q)]^-1/4^
_refine_ls_extinction_method SHELXL
_refine_ls_goodness_of_fit_ref 1.169
_refine_ls_hydrogen_treatment constr
_refine_ls_matrix_type full
_refine_ls_number_parameters 251
_refine_ls_number_reflns 3198
_refine_ls_number_restraints 3
_refine_ls_restrained_S_all 1.169
_refine_ls_R_factor_all 0.0361
_refine_ls_R_factor_gt 0.0361
_refine_ls_shift/su_max 0.000
_refine_ls_shift/su_mean 0.000
_refine_ls_structure_factor_coef Fsqd
_refine_ls_weighting_details 'calc w=1/[\s^2^(Fo^2^)+(0.0570P)^2^+0.0461P] where P=(Fo^2^+2Fc^2^)/3'
_refine_ls_weighting_scheme calc
_refine_ls_wR_factor_gt 0.0857
_refine_ls_wR_factor_ref 0.0857
_reflns_number_gt 3198
_reflns_number_total 3198
_reflns_threshold_expression >2sigma(I)
_cod_data_source_file ja104777u_si_004.cif
_cod_data_source_block C22H29BO4
_cod_depositor_comments
;
The following automatic conversions were performed:

'_exptl_crystal_density_meas' value 'not measured' was changed to '?'
- the value is perceived as not measured.

Automatic conversion script
Id: cif_fix_values 3008 2015-01-20 13:52:24Z robertas 
;
_cod_database_code 4102813

loop_
_symmetry_equiv_pos_as_xyz
'x, y, z'

loop_
_atom_site_label
_atom_site_type_symbol
_atom_site_fract_x
_atom_site_fract_y
_atom_site_fract_z
_atom_site_U_iso_or_equiv
_atom_site_adp_type
_atom_site_occupancy
_atom_site_symmetry_multiplicity
_atom_site_calc_flag
_atom_site_refinement_flags
B1 B 0.8984(3) 0.8341(2) 0.74584(17) 0.0209(3) Uani 1 1 d .
O1 O 1.03948(16) 0.68679(12) 0.79300(10) 0.0235(2) Uani 1 1 d .
O2 O 0.76013(16) 0.83614(13) 0.66352(11) 0.0247(2) Uani 1 1 d .
O3 O 0.3749(2) 1.07511(14) 1.03435(11) 0.0338(3) Uani 1 1 d .
O4 O 0.57241(17) 0.83715(14) 0.99733(11) 0.0285(3) Uani 1 1 d .
C1 C 0.9003(2) 0.99457(17) 0.77063(14) 0.0204(3) Uani 1 1 d .
C2 C 1.0052(2) 1.10113(18) 0.62882(14) 0.0204(3) Uani 1 1 d .
C3 C 1.2502(2) 1.06446(18) 0.58018(15) 0.0242(3) Uani 1 1 d .
H3 H 1.3438 0.9736 0.6353 0.029 Uiso 1 1 calc R
C4 C 1.3536(2) 1.1573(2) 0.45586(16) 0.0278(3) Uani 1 1 d .
H4 H 1.5176 1.1305 0.4272 0.033 Uiso 1 1 calc R
C5 C 1.2210(3) 1.2929(2) 0.36877(16) 0.0257(3) Uani 1 1 d .
C6 C 1.3215(3) 1.3908(2) 0.23830(18) 0.0333(4) Uani 1 1 d .
H6 H 1.4851 1.3683 0.2073 0.040 Uiso 1 1 calc R
C7 C 1.1840(3) 1.5178(2) 0.15648(17) 0.0354(4) Uani 1 1 d .
H7 H 1.2530 1.5827 0.0693 0.042 Uiso 1 1 calc R
C8 C 0.9408(3) 1.5523(2) 0.20126(16) 0.0308(4) Uani 1 1 d .
H8 H 0.8468 1.6396 0.1435 0.037 Uiso 1 1 calc R
C9 C 0.8393(3) 1.46108(19) 0.32724(15) 0.0258(3) Uani 1 1 d .
H9 H 0.6754 1.4867 0.3569 0.031 Uiso 1 1 calc R
C10 C 0.9761(2) 1.32829(18) 0.41430(14) 0.0225(3) Uani 1 1 d .
C11 C 0.8749(2) 1.23086(18) 0.54456(14) 0.0208(3) Uani 1 1 d .
H11 H 0.7112 1.2562 0.5747 0.025 Uiso 1 1 calc R
C12 C 0.9601(2) 0.57094(19) 0.76090(16) 0.0248(3) Uani 1 1 d .
C13 C 0.8410(2) 0.68094(19) 0.63515(16) 0.0240(3) Uani 1 1 d .
C14 C 0.7913(3) 0.5031(2) 0.89350(17) 0.0343(4) Uani 1 1 d .
H14A H 0.8706 0.4518 0.9732 0.051 Uiso 1 1 calc R
H14B H 0.7351 0.4232 0.8784 0.051 Uiso 1 1 calc R
H14C H 0.6599 0.5908 0.9140 0.051 Uiso 1 1 calc R
C15 C 1.1647(3) 0.4372(2) 0.7290(2) 0.0336(4) Uani 1 1 d .
H15A H 1.2812 0.4833 0.6511 0.050 Uiso 1 1 calc R
H15B H 1.1132 0.3635 0.7021 0.050 Uiso 1 1 calc R
H15C H 1.2326 0.3779 0.8129 0.050 Uiso 1 1 calc R
C16 C 0.6348(3) 0.6322(2) 0.62772(19) 0.0314(4) Uani 1 1 d .
H16A H 0.5154 0.6365 0.7133 0.047 Uiso 1 1 calc R
H16B H 0.6840 0.5223 0.6201 0.047 Uiso 1 1 calc R
H16C H 0.5718 0.7064 0.5450 0.047 Uiso 1 1 calc R
C17 C 1.0101(3) 0.7031(2) 0.49320(17) 0.0335(4) Uani 1 1 d .
H17A H 0.9322 0.7880 0.4205 0.050 Uiso 1 1 calc R
H17B H 1.0635 0.6019 0.4686 0.050 Uiso 1 1 calc R
H17C H 1.1433 0.7338 0.4993 0.050 Uiso 1 1 calc R
C18 C 0.6489(2) 1.08147(18) 0.82235(15) 0.0213(3) Uani 1 1 d .
H18A H 0.6497 1.1842 0.8333 0.026 Uiso 1 1 calc R
H18B H 0.5574 1.1074 0.7500 0.026 Uiso 1 1 calc R
C19 C 0.5337(2) 0.98225(19) 0.96041(15) 0.0221(3) Uani 1 1 d .
C20 C 0.2435(3) 0.9945(2) 1.16811(18) 0.0407(4) Uani 1 1 d .
H20A H 0.3251 0.9684 1.2453 0.049 Uiso 1 1 calc R
H20B H 0.2253 0.8930 1.1638 0.049 Uiso 1 1 calc R
C21 C 0.0121(3) 1.1064(2) 1.19406(18) 0.0393(4) Uani 1 1 d .
H21A H 0.0326 1.2126 1.1819 0.059 Uiso 1 1 calc R
H21B H -0.0703 1.0639 1.2905 0.059 Uiso 1 1 calc R
H21C H -0.0780 1.1161 1.1269 0.059 Uiso 1 1 calc R
C22 C 1.0439(2) 0.9599(2) 0.88182(15) 0.0249(3) Uani 1 1 d .
H22A H 1.1998 0.8957 0.8548 0.037 Uiso 1 1 calc R
H22B H 0.9682 0.9002 0.9741 0.037 Uiso 1 1 calc R
H22C H 1.0548 1.0620 0.8870 0.037 Uiso 1 1 calc R

loop_
_atom_site_aniso_label
_atom_site_aniso_U_11
_atom_site_aniso_U_22
_atom_site_aniso_U_33
_atom_site_aniso_U_23
_atom_site_aniso_U_13
_atom_site_aniso_U_12
B1 0.0168(7) 0.0217(9) 0.0223(7) -0.0067(6) -0.0011(5) -0.0044(6)
O1 0.0228(5) 0.0177(6) 0.0329(5) -0.0090(4) -0.0103(4) -0.0028(4)
O2 0.0230(5) 0.0183(6) 0.0370(5) -0.0115(4) -0.0123(4) -0.0011(4)
O3 0.0409(6) 0.0252(7) 0.0269(5) -0.0099(4) 0.0044(4) -0.0048(5)
O4 0.0272(5) 0.0229(7) 0.0315(5) -0.0079(4) -0.0012(4) -0.0054(4)
C1 0.0186(6) 0.0195(8) 0.0247(7) -0.0074(6) -0.0074(5) -0.0030(5)
C2 0.0214(7) 0.0191(8) 0.0260(7) -0.0121(6) -0.0061(5) -0.0043(6)
C3 0.0217(7) 0.0214(9) 0.0301(7) -0.0097(6) -0.0078(6) -0.0012(6)
C4 0.0183(7) 0.0324(10) 0.0327(8) -0.0134(7) -0.0023(6) -0.0045(6)
C5 0.0249(7) 0.0265(9) 0.0272(7) -0.0100(6) -0.0029(5) -0.0078(6)
C6 0.0272(8) 0.0364(11) 0.0335(8) -0.0099(7) -0.0014(6) -0.0088(7)
C7 0.0394(9) 0.0342(11) 0.0268(7) -0.0022(7) -0.0014(7) -0.0136(7)
C8 0.0387(9) 0.0253(9) 0.0271(7) -0.0051(6) -0.0109(6) -0.0053(7)
C9 0.0267(7) 0.0248(9) 0.0269(7) -0.0107(6) -0.0062(6) -0.0035(6)
C10 0.0249(7) 0.0210(9) 0.0258(7) -0.0121(6) -0.0060(6) -0.0040(6)
C11 0.0176(6) 0.0219(9) 0.0254(7) -0.0117(6) -0.0038(5) -0.0031(5)
C12 0.0234(7) 0.0177(9) 0.0358(8) -0.0099(6) -0.0066(6) -0.0055(6)
C13 0.0220(7) 0.0198(9) 0.0335(8) -0.0120(6) -0.0064(6) -0.0039(6)
C14 0.0448(9) 0.0264(10) 0.0334(8) -0.0080(7) -0.0021(7) -0.0171(7)
C15 0.0283(8) 0.0226(9) 0.0537(10) -0.0156(7) -0.0129(7) -0.0018(6)
C16 0.0229(7) 0.0300(10) 0.0491(9) -0.0209(7) -0.0090(6) -0.0041(6)
C17 0.0392(9) 0.0339(11) 0.0331(8) -0.0137(7) -0.0030(7) -0.0158(7)
C18 0.0207(7) 0.0169(8) 0.0268(7) -0.0084(5) -0.0061(5) -0.0016(5)
C19 0.0196(6) 0.0222(10) 0.0253(7) -0.0078(6) -0.0084(5) -0.0015(5)
C20 0.0496(10) 0.0316(11) 0.0270(8) -0.0060(7) 0.0066(7) -0.0074(8)
C21 0.0448(10) 0.0377(11) 0.0307(8) -0.0142(7) 0.0054(7) -0.0110(8)
C22 0.0263(7) 0.0255(9) 0.0262(7) -0.0066(6) -0.0093(5) -0.0080(6)

loop_
_atom_type_symbol
_atom_type_description
_atom_type_scat_dispersion_real
_atom_type_scat_dispersion_imag
_atom_type_scat_source
C C 0.0181 0.0091 'International Tables Vol C Tables 4.2.6.8 and 6.1.1.4'
H H 0.0000 0.0000 'International Tables Vol C Tables 4.2.6.8 and 6.1.1.4'
B B 0.0090 0.0039 'International Tables Vol C Tables 4.2.6.8 and 6.1.1.4'
O O 0.0492 0.0322 'International Tables Vol C Tables 4.2.6.8 and 6.1.1.4'

loop_
_geom_angle_atom_site_label_1
_geom_angle_atom_site_label_2
_geom_angle_atom_site_label_3
_geom_angle
O1 B1 O2 113.62(14)
O1 B1 C1 125.10(12)
O2 B1 C1 121.13(13)
B1 O1 C12 106.54(11)
B1 O2 C13 106.56(11)
C19 O3 C20 117.24(13)
C2 C1 C18 109.94(11)
C2 C1 C22 109.81(11)
C18 C1 C22 108.65(11)
C2 C1 B1 107.46(11)
C18 C1 B1 109.15(11)
C22 C1 B1 111.82(12)
C11 C2 C3 117.67(13)
C11 C2 C1 123.37(12)
C3 C2 C1 118.96(12)
C4 C3 C2 121.45(13)
C4 C3 H3 119.3
C2 C3 H3 119.3
C3 C4 C5 121.36(13)
C3 C4 H4 119.3
C5 C4 H4 119.3
C6 C5 C4 123.03(14)
C6 C5 C10 119.22(14)
C4 C5 C10 117.73(14)
C7 C6 C5 120.49(15)
C7 C6 H6 119.8
C5 C6 H6 119.8
C6 C7 C8 120.30(15)
C6 C7 H7 119.8
C8 C7 H7 119.8
C9 C8 C7 120.47(14)
C9 C8 H8 119.8
C7 C8 H8 119.8
C8 C9 C10 120.74(13)
C8 C9 H9 119.6
C10 C9 H9 119.6
C11 C10 C5 119.42(13)
C11 C10 C9 121.81(12)
C5 C10 C9 118.77(13)
C2 C11 C10 122.33(12)
C2 C11 H11 118.8
C10 C11 H11 118.8
O1 C12 C15 109.52(11)
O1 C12 C14 106.11(12)
C15 C12 C14 109.98(14)
O1 C12 C13 101.66(11)
C15 C12 C13 115.42(14)
C14 C12 C13 113.38(13)
O2 C13 C16 108.72(12)
O2 C13 C17 107.12(12)
C16 C13 C17 110.12(13)
O2 C13 C12 102.55(12)
C16 C13 C12 114.71(13)
C17 C13 C12 113.01(13)
C12 C14 H14A 109.5
C12 C14 H14B 109.5
H14A C14 H14B 109.5
C12 C14 H14C 109.5
H14A C14 H14C 109.5
H14B C14 H14C 109.5
C12 C15 H15A 109.5
C12 C15 H15B 109.5
H15A C15 H15B 109.5
C12 C15 H15C 109.5
H15A C15 H15C 109.5
H15B C15 H15C 109.5
C13 C16 H16A 109.5
C13 C16 H16B 109.5
H16A C16 H16B 109.5
C13 C16 H16C 109.5
H16A C16 H16C 109.5
H16B C16 H16C 109.5
C13 C17 H17A 109.5
C13 C17 H17B 109.5
H17A C17 H17B 109.5
C13 C17 H17C 109.5
H17A C17 H17C 109.5
H17B C17 H17C 109.5
C19 C18 C1 112.78(12)
C19 C18 H18A 109.0
C1 C18 H18A 109.0
C19 C18 H18B 109.0
C1 C18 H18B 109.0
H18A C18 H18B 107.8
O4 C19 O3 123.95(14)
O4 C19 C18 124.47(13)
O3 C19 C18 111.50(13)
O3 C20 C21 107.52(14)
O3 C20 H20A 110.2
C21 C20 H20A 110.2
O3 C20 H20B 110.2
C21 C20 H20B 110.2
H20A C20 H20B 108.5
C20 C21 H21A 109.5
C20 C21 H21B 109.5
H21A C21 H21B 109.5
C20 C21 H21C 109.5
H21A C21 H21C 109.5
H21B C21 H21C 109.5
C1 C22 H22A 109.5
C1 C22 H22B 109.5
H22A C22 H22B 109.5
C1 C22 H22C 109.5
H22A C22 H22C 109.5
H22B C22 H22C 109.5

loop_
_geom_bond_atom_site_label_1
_geom_bond_atom_site_label_2
_geom_bond_distance
B1 O1 1.361(2)
B1 O2 1.3711(19)
B1 C1 1.585(2)
O1 C12 1.4720(17)
O2 C13 1.456(2)
O3 C19 1.3329(19)
O3 C20 1.456(2)
O4 C19 1.2063(19)
C1 C2 1.5334(19)
C1 C18 1.5444(19)
C1 C22 1.5464(18)
C2 C11 1.374(2)
C2 C3 1.425(2)
C3 C4 1.368(2)
C3 H3 0.9500
C4 C5 1.420(2)
C4 H4 0.9500
C5 C6 1.419(2)
C5 C10 1.421(2)
C6 C7 1.373(3)
C6 H6 0.9500
C7 C8 1.411(2)
C7 H7 0.9500
C8 C9 1.368(2)
C8 H8 0.9500
C9 C10 1.421(2)
C9 H9 0.9500
C10 C11 1.4172(19)
C11 H11 0.9500
C12 C15 1.510(2)
C12 C14 1.527(2)
C12 C13 1.553(2)
C13 C16 1.515(2)
C13 C17 1.525(2)
C14 H14A 0.9800
C14 H14B 0.9800
C14 H14C 0.9800
C15 H15A 0.9800
C15 H15B 0.9800
C15 H15C 0.9800
C16 H16A 0.9800
C16 H16B 0.9800
C16 H16C 0.9800
C17 H17A 0.9800
C17 H17B 0.9800
C17 H17C 0.9800
C18 C19 1.505(2)
C18 H18A 0.9900
C18 H18B 0.9900
C20 C21 1.491(3)
C20 H20A 0.9900
C20 H20B 0.9900
C21 H21A 0.9800
C21 H21B 0.9800
C21 H21C 0.9800
C22 H22A 0.9800
C22 H22B 0.9800
C22 H22C 0.9800

loop_
_geom_torsion_atom_site_label_1
_geom_torsion_atom_site_label_2
_geom_torsion_atom_site_label_3
_geom_torsion_atom_site_label_4
_geom_torsion
O2 B1 O1 C12 -11.00(16)
C1 B1 O1 C12 173.50(13)
O1 B1 O2 C13 -9.30(16)
C1 B1 O2 C13 166.39(12)
O1 B1 C1 C2 108.29(15)
O2 B1 C1 C2 -66.88(16)
O1 B1 C1 C18 -132.52(14)
O2 B1 C1 C18 52.31(17)
O1 B1 C1 C22 -12.28(19)
O2 B1 C1 C22 172.55(12)
C18 C1 C2 C11 -16.66(18)
C22 C1 C2 C11 -136.14(14)
B1 C1 C2 C11 102.03(15)
C18 C1 C2 C3 163.78(12)
C22 C1 C2 C3 44.30(18)
B1 C1 C2 C3 -77.53(15)
C11 C2 C3 C4 1.7(2)
C1 C2 C3 C4 -178.68(13)
C2 C3 C4 C5 -1.0(2)
C3 C4 C5 C6 -179.12(15)
C3 C4 C5 C10 -0.7(2)
C4 C5 C6 C7 178.12(17)
C10 C5 C6 C7 -0.3(2)
C5 C6 C7 C8 -0.1(3)
C6 C7 C8 C9 0.8(3)
C7 C8 C9 C10 -1.0(2)
C6 C5 C10 C11 179.99(14)
C4 C5 C10 C11 1.5(2)
C6 C5 C10 C9 0.0(2)
C4 C5 C10 C9 -178.47(14)
C8 C9 C10 C11 -179.31(14)
C8 C9 C10 C5 0.6(2)
C3 C2 C11 C10 -0.9(2)
C1 C2 C11 C10 179.55(12)
C5 C10 C11 C2 -0.7(2)
C9 C10 C11 C2 179.25(14)
B1 O1 C12 C15 147.41(13)
B1 O1 C12 C14 -93.92(14)
B1 O1 C12 C13 24.86(14)
B1 O2 C13 C16 145.96(13)
B1 O2 C13 C17 -95.07(13)
B1 O2 C13 C12 24.11(14)
O1 C12 C13 O2 -29.49(13)
C15 C12 C13 O2 -147.90(12)
C14 C12 C13 O2 83.96(14)
O1 C12 C13 C16 -147.16(12)
C15 C12 C13 C16 94.43(16)
C14 C12 C13 C16 -33.72(19)
O1 C12 C13 C17 85.49(14)
C15 C12 C13 C17 -32.93(18)
C14 C12 C13 C17 -161.07(13)
C2 C1 C18 C19 179.09(11)
C22 C1 C18 C19 -60.72(15)
B1 C1 C18 C19 61.45(15)
C20 O3 C19 O4 0.6(2)
C20 O3 C19 C18 177.69(13)
C1 C18 C19 O4 -32.14(18)
C1 C18 C19 O3 150.81(12)
C19 O3 C20 C21 -151.11(15)

loop_
_cod_related_entry_id
_cod_related_entry_database
_cod_related_entry_code
1 ChemSpider 30660122
